data_4026391
loop_
_publ_author_name
'Takakazu Kimoto'
'Kenro Tanaka'
'Masatoshi Kawahata'
'Kentaro Yamaguchi'
'Saika Otsubo'
'Yoshimasa Sakai'
'Yuuki Ono'
'Akira Ohno'
'Kenji Kobayashi'

_publ_section_title
;
 Bis(methylthio)tetracenes: Synthesis, Crystal-Packing Structures, and
 OFET Properties
;
_journal_name_full 'Journal of Organic Chemistry'
_journal_page_first 5018
_journal_page_last 5025
_journal_paper_doi 10.1021/jo200696a
_journal_volume 76
_journal_year 2011
_chemical_formula_moiety 'C20 H16 S2'
_chemical_formula_sum 'C20 H16 S2'
_chemical_formula_weight 320.45
_chemical_name_systematic
; 
5,11-bis(methylthio)tetracene 
;
_space_group_IT_number 61
_symmetry_cell_setting orthorhombic
_symmetry_space_group_name_Hall '-P 2ac 2ab'
_symmetry_space_group_name_H-M 'P b c a'
_atom_sites_solution_hydrogens geom
_atom_sites_solution_primary direct
_atom_sites_solution_secondary difmap
_audit_creation_method SHELXL-97
_cell_angle_alpha 90.00
_cell_angle_beta 90.00
_cell_angle_gamma 90.00
_cell_formula_units_Z 4
_cell_length_a 8.7111(17)
_cell_length_b 8.7795(17)
_cell_length_c 19.621(4)
_cell_measurement_reflns_used 3078
_cell_measurement_temperature 90
_cell_measurement_theta_max 28.08
_cell_measurement_theta_min 3.13
_cell_volume 1500.6(5)
_computing_cell_refinement SMART
_computing_data_collection 'SMART (Bruker, 1998)'
_computing_data_reduction 'SAINT (Bruker, 1998)'
_computing_molecular_graphics 'ORTEP-3 for Windows (Farrugia, 1997)'
_computing_publication_material 'SHELXL-97 (Sheldrick, 1997)'
_computing_structure_refinement 'SHELXL-97 (Sheldrick, 1997)'
_computing_structure_solution 'SHELXS-97 (Sheldrick, 1990)'
_diffrn_ambient_temperature 90
_diffrn_measured_fraction_theta_full 0.998
_diffrn_measured_fraction_theta_max 0.978
_diffrn_measurement_device_type 'Bruker SMART 1000 CCD area detector'
_diffrn_measurement_method '\f and \w scans'
_diffrn_radiation_monochromator graphite
_diffrn_radiation_source 'fine-focus sealed tube'
_diffrn_radiation_type MoK\a
_diffrn_radiation_wavelength 0.71073
_diffrn_reflns_av_R_equivalents 0.0622
_diffrn_reflns_av_sigmaI/netI 0.0532
_diffrn_reflns_limit_h_max 11
_diffrn_reflns_limit_h_min -11
_diffrn_reflns_limit_k_max 11
_diffrn_reflns_limit_k_min -11
_diffrn_reflns_limit_l_max 16
_diffrn_reflns_limit_l_min -26
_diffrn_reflns_number 8178
_diffrn_reflns_theta_full 25.00
_diffrn_reflns_theta_max 28.27
_diffrn_reflns_theta_min 2.08
_diffrn_standards_decay_% 0
_diffrn_standards_number 0
_exptl_absorpt_coefficient_mu 0.348
_exptl_absorpt_correction_type none
_exptl_crystal_colour red
_exptl_crystal_density_diffrn 1.418
_exptl_crystal_description prismatic
_exptl_crystal_F_000 672
_exptl_crystal_size_max 0.50
_exptl_crystal_size_mid 0.30
_exptl_crystal_size_min 0.20
_refine_diff_density_max 0.590
_refine_diff_density_min -0.266
_refine_diff_density_rms 0.085
_refine_ls_extinction_method none
_refine_ls_goodness_of_fit_ref 1.113
_refine_ls_hydrogen_treatment constr
_refine_ls_matrix_type full
_refine_ls_number_parameters 101
_refine_ls_number_reflns 1815
_refine_ls_number_restraints 0
_refine_ls_restrained_S_all 1.113
_refine_ls_R_factor_all 0.0518
_refine_ls_R_factor_gt 0.0428
_refine_ls_shift/su_max 0.001
_refine_ls_shift/su_mean 0.000
_refine_ls_structure_factor_coef Fsqd
_refine_ls_weighting_details 'calc w=1/[\s^2^(Fo^2^)+(0.0721P)^2^+0.1269P] where P=(Fo^2^+2Fc^2^)/3'
_refine_ls_weighting_scheme calc
_refine_ls_wR_factor_gt 0.1186
_refine_ls_wR_factor_ref 0.1247
_reflns_number_gt 1473
_reflns_number_total 1815
_reflns_threshold_expression I>2\s(I)
_cod_data_source_file jo200696a_si_003.cif
_cod_data_source_block TK-1-165
_cod_database_code 4026391

loop_
_symmetry_equiv_pos_as_xyz
'x, y, z'
'-x+1/2, -y, z+1/2'
'x+1/2, -y+1/2, -z'
'-x, y+1/2, -z+1/2'
'-x, -y, -z'
'x-1/2, y, -z-1/2'
'-x-1/2, y-1/2, z'
'x, -y-1/2, z-1/2'

loop_
_atom_site_label
_atom_site_type_symbol
_atom_site_fract_x
_atom_site_fract_y
_atom_site_fract_z
_atom_site_U_iso_or_equiv
_atom_site_adp_type
_atom_site_occupancy
_atom_site_symmetry_multiplicity
_atom_site_calc_flag
_atom_site_refinement_flags
C1 C 0.59382(16) 1.01384(17) 0.58687(7) 0.0120(3) Uani 1 1 d .
C2 C 0.49160(16) 1.10963(16) 0.62161(8) 0.0125(3) Uani 1 1 d .
C3 C 0.51143(17) 1.15466(17) 0.69120(8) 0.0151(3) Uani 1 1 d .
H3 H 0.5967 1.1170 0.7162 0.018 Uiso 1 1 calc R
C4 C 0.41028(17) 1.25046(17) 0.72210(8) 0.0170(3) Uani 1 1 d .
H4 H 0.4256 1.2776 0.7685 0.020 Uiso 1 1 calc R
C5 C 0.28144(18) 1.31099(17) 0.68611(9) 0.0164(4) Uani 1 1 d .
H5 H 0.2128 1.3789 0.7083 0.020 Uiso 1 1 calc R
C6 C 0.25749(15) 1.2711(2) 0.62004(9) 0.0145(4) Uani 1 1 d .
H6 H 0.1714 1.3114 0.5964 0.017 Uiso 1 1 calc R
C7 C 0.35990(16) 1.16904(15) 0.58532(8) 0.0121(3) Uani 1 1 d .
C8 C 0.33486(16) 1.12913(16) 0.51790(8) 0.0132(3) Uani 1 1 d .
H8 H 0.2483 1.1702 0.4949 0.016 Uiso 1 1 calc R
C9 C 0.43325(15) 1.02980(15) 0.48226(8) 0.0122(3) Uani 1 1 d .
C10 C 0.91140(17) 1.04731(17) 0.59399(9) 0.0196(4) Uani 1 1 d .
H10A H 1.0091 1.0134 0.6135 0.024 Uiso 1 1 calc R
H10B H 0.8963 1.1556 0.6040 0.024 Uiso 1 1 calc R
H10C H 0.9131 1.0321 0.5445 0.024 Uiso 1 1 calc R
S1 S 0.75594(4) 0.93810(4) 0.63070(2) 0.01402(18) Uani 1 1 d .

loop_
_atom_site_aniso_label
_atom_site_aniso_U_11
_atom_site_aniso_U_22
_atom_site_aniso_U_33
_atom_site_aniso_U_23
_atom_site_aniso_U_13
_atom_site_aniso_U_12
C1 0.0102(6) 0.0141(7) 0.0118(8) 0.0030(6) -0.0006(6) -0.0002(5)
C2 0.0113(7) 0.0133(8) 0.0130(8) 0.0020(6) 0.0009(6) -0.0027(5)
C3 0.0137(7) 0.0185(7) 0.0130(8) 0.0012(6) -0.0008(6) -0.0026(6)
C4 0.0175(7) 0.0211(7) 0.0123(8) -0.0029(6) 0.0014(6) -0.0029(6)
C5 0.0136(7) 0.0168(8) 0.0187(9) -0.0015(6) 0.0034(6) 0.0001(6)
C6 0.0110(8) 0.0148(7) 0.0176(9) -0.0009(7) 0.0003(5) 0.0003(5)
C7 0.0100(7) 0.0121(6) 0.0142(8) 0.0015(5) 0.0012(6) -0.0020(5)
C8 0.0097(6) 0.0137(7) 0.0162(8) 0.0026(6) 0.0000(6) -0.0003(5)
C9 0.0103(7) 0.0124(6) 0.0139(8) 0.0014(6) -0.0001(6) -0.0013(5)
C10 0.0106(7) 0.0228(8) 0.0254(10) 0.0009(6) -0.0012(6) -0.0011(6)
S1 0.0114(2) 0.0174(3) 0.0133(3) 0.00236(14) -0.00191(13) 0.00152(13)

loop_
_atom_type_symbol
_atom_type_description
_atom_type_scat_dispersion_real
_atom_type_scat_dispersion_imag
_atom_type_scat_source
C C 0.0033 0.0016 'International Tables Vol C Tables 4.2.6.8 and 6.1.1.4'
S S 0.1246 0.1234 'International Tables Vol C Tables 4.2.6.8 and 6.1.1.4'
H H 0.0000 0.0000 'International Tables Vol C Tables 4.2.6.8 and 6.1.1.4'

loop_
_geom_angle_atom_site_label_1
_geom_angle_atom_site_label_2
_geom_angle_atom_site_label_3
_geom_angle
_geom_angle_site_symmetry_1
_geom_angle_site_symmetry_3
C2 C1 C9 121.17(13) . 5_676
C2 C1 S1 119.51(11) . .
C9 C1 S1 119.26(10) 5_676 .
C1 C2 C3 123.55(14) . .
C1 C2 C7 118.72(14) . .
C3 C2 C7 117.72(13) . .
C4 C3 C2 121.16(14) . .
C4 C3 H3 119.4 . .
C2 C3 H3 119.4 . .
C3 C4 C5 121.23(15) . .
C3 C4 H4 119.4 . .
C5 C4 H4 119.4 . .
C6 C5 C4 119.75(14) . .
C6 C5 H5 120.1 . .
C4 C5 H5 120.1 . .
C5 C6 C7 121.19(14) . .
C5 C6 H6 119.4 . .
C7 C6 H6 119.4 . .
C8 C7 C6 120.85(14) . .
C8 C7 C2 120.21(13) . .
C6 C7 C2 118.94(14) . .
C7 C8 C9 122.32(13) . .
C7 C8 H8 118.8 . .
C9 C8 H8 118.8 . .
C8 C9 C1 122.46(13) . 5_676
C8 C9 C9 118.19(17) . 5_676
C1 C9 C9 119.35(16) 5_676 5_676
S1 C10 H10A 109.5 . .
S1 C10 H10B 109.5 . .
H10A C10 H10B 109.5 . .
S1 C10 H10C 109.5 . .
H10A C10 H10C 109.5 . .
H10B C10 H10C 109.5 . .
C1 S1 C10 101.73(8) . .

loop_
_geom_bond_atom_site_label_1
_geom_bond_atom_site_label_2
_geom_bond_distance
_geom_bond_site_symmetry_2
C1 C2 1.402(2) .
C1 C9 1.429(2) 5_676
C1 S1 1.7821(14) .
C2 C3 1.432(2) .
C2 C7 1.447(2) .
C3 C4 1.361(2) .
C3 H3 0.9500 .
C4 C5 1.429(2) .
C4 H4 0.9500 .
C5 C6 1.359(2) .
C5 H5 0.9500 .
C6 C7 1.436(2) .
C6 H6 0.9500 .
C7 C8 1.386(2) .
C8 C9 1.409(2) .
C8 H8 0.9500 .
C9 C1 1.429(2) 5_676
C9 C9 1.453(3) 5_676
C10 S1 1.8089(16) .
C10 H10A 0.9800 .
C10 H10B 0.9800 .
C10 H10C 0.9800 .

loop_
_geom_torsion_atom_site_label_1
_geom_torsion_atom_site_label_2
_geom_torsion_atom_site_label_3
_geom_torsion_atom_site_label_4
_geom_torsion
_geom_torsion_site_symmetry_1
_geom_torsion_site_symmetry_4
C9 C1 C2 C3 178.78(13) 5_676 .
S1 C1 C2 C3 1.6(2) . .
C9 C1 C2 C7 -2.3(2) 5_676 .
S1 C1 C2 C7 -179.50(10) . .
C1 C2 C3 C4 178.66(14) . .
C7 C2 C3 C4 -0.2(2) . .
C2 C3 C4 C5 -0.7(2) . .
C3 C4 C5 C6 0.9(2) . .
C4 C5 C6 C7 -0.2(2) . .
C5 C6 C7 C8 -179.87(15) . .
C5 C6 C7 C2 -0.7(2) . .
C1 C2 C7 C8 1.1(2) . .
C3 C2 C7 C8 -179.91(13) . .
C1 C2 C7 C6 -178.05(13) . .
C3 C2 C7 C6 0.9(2) . .
C6 C7 C8 C9 179.79(13) . .
C2 C7 C8 C9 0.6(2) . .
C7 C8 C9 C1 178.80(13) . 5_676
C7 C8 C9 C9 -1.1(2) . 5_676
C2 C1 S1 C10 -107.13(13) . .
C9 C1 S1 C10 75.65(13) 5_676 .
